data_6000165
loop_
_publ_author_name
'Benard-Rocherulle, P.'
'Louer, D.'

_publ_section_title
;
 Ab initio structure determination of new mixed zirconium hydroxide
 nitrates ZrM(OH)(2)(NO3)(3) (M = K, Rb) from X-ray powder diffraction
 data
;
_journal_name_full 'Journal of Solid State Chemistry'
_journal_page_first 167
_journal_page_last 175
_journal_paper_doi 10.1006/jssc.1999.8515
_journal_volume 149
_journal_year 2000
_chemical_formula_sum 'H2 K N3 O11 Zr'
_space_group_name_H-M_alt 'P 1 21/n 1'
_cell_angle_alpha 90.000
_cell_angle_beta 90.170
_cell_angle_gamma 90.000
_cell_length_a 16.5690
_cell_length_b 5.7910
_cell_length_c 9.8130
_cell_volume 941.56
_cod_database_code 6000165

loop_
_atom_site_label
_atom_site_fract_x
_atom_site_fract_y
_atom_site_fract_z
? ? ? ?
